data_7008980
loop_
_publ_author_name
'Kim, Yong-Joo'
'Lee, Sang-Chul'
'Park, Jong-Il'
'Osakada, Kohtaro'
'Choi, Jun-Chul'
'Yamamoto, Takakazu'

_publ_section_title
;
 Dipalladium complexes with bridging diorganosilyl ligands. Synthesis,
 structure, and properties of [LPd(\m-SiH(R)Ph)]2 (R&#x2005;=&#x2005;Ph
 or Me; L&#x2005;=&#x2005;PMe3, PEt3 or PMePh2)
;
_journal_issue 3
_journal_name_full 'Journal of the Chemical Society, Dalton Transactions'
_journal_page_first 417
_journal_paper_doi 10.1039/a907745f
_journal_year 2000
_chemical_formula_sum 'C36 H52 P2 Pd2 Si2'
_chemical_formula_weight 815.36
_space_group_IT_number 2
_symmetry_cell_setting triclinic
_symmetry_Int_Tables_number 2
_symmetry_space_group_name_Hall '-P 1'
_symmetry_space_group_name_H-M 'P -1'
_cell_angle_alpha 112.13(5)
_cell_angle_beta 115.65(6)
_cell_angle_gamma 78.56(6)
_cell_formula_units_Z 1
_cell_length_a 10.242(9)
_cell_length_b 11.447(6)
_cell_length_c 9.725(8)
_cell_measurement_reflns_used 20
_cell_measurement_temperature 296.2
_cell_measurement_theta_max 19.10
_cell_measurement_theta_min 13.96
_cell_volume 951.2(14)
_diffrn_ambient_temperature 296.2
_diffrn_measurement_device 'Rigaku AFC5R'
_diffrn_orient_matrix_UB_11 0.02804
_diffrn_orient_matrix_UB_12 0.08868
_diffrn_orient_matrix_UB_13 0.03483
_diffrn_orient_matrix_UB_21 -0.07792
_diffrn_orient_matrix_UB_22 0.03169
_diffrn_orient_matrix_UB_23 0.04274
_diffrn_orient_matrix_UB_31 0.06997
_diffrn_orient_matrix_UB_32 -0.00641
_diffrn_orient_matrix_UB_33 0.10749
_diffrn_radiation_detector 'scintillation counter'
_diffrn_radiation_monochromator graphite
_diffrn_radiation_source 'Rigaku rotating anode'
_diffrn_radiation_type 'Mo K\a'
_diffrn_radiation_wavelength 0.7107
_diffrn_reflns_av_R_equivalents 0.07137
_diffrn_reflns_limit_h_max 12
_diffrn_reflns_limit_h_min 0
_diffrn_reflns_limit_k_max 13
_diffrn_reflns_limit_k_min -13
_diffrn_reflns_limit_l_max 9
_diffrn_reflns_limit_l_min -10
_diffrn_reflns_number 3544
_diffrn_reflns_reduction_process 'Lp corrections applied'
_diffrn_reflns_theta_max 24.99
_diffrn_reflns_theta_min 2.79
_exptl_absorpt_coefficient_mu 1.116
_exptl_absorpt_correction_T_max 1.000
_exptl_absorpt_correction_T_min 0.793
_exptl_absorpt_correction_type
;
\y scans (North,Phillips & Matthews, 1968)
;
_exptl_crystal_colour 'pale yellow'
_exptl_crystal_density_diffrn 1.424
_exptl_crystal_density_meas ?
_exptl_crystal_description plate
_exptl_crystal_F_000 418.00
_exptl_crystal_size_max 0.5
_exptl_crystal_size_mid 0.4
_exptl_crystal_size_min 0.2
_refine_diff_density_max 1.55
_refine_diff_density_min -0.98
_refine_ls_extinction_method none
_refine_ls_goodness_of_fit_ref 2.570
_refine_ls_hydrogen_treatment noref
_refine_ls_matrix_type full
_refine_ls_number_constraints 0
_refine_ls_number_parameters 194
_refine_ls_number_reflns 2835
_refine_ls_number_restraints 0
_refine_ls_R_factor_gt 0.0380
_refine_ls_shift/su_max 0.228
_refine_ls_structure_factor_coef F
_refine_ls_weighting_details unit
_refine_ls_weighting_scheme sigma
_refine_ls_wR_factor_ref 0.0450
_reflns_number_gt 2835
_reflns_number_total 3340
_reflns_threshold_expression I>3.00\s(I)
_cod_data_source_file a907745f.txt
_cod_data_source_block form1
_cod_original_cell_volume 951(1)
_cod_original_sg_symbol_H-M 'P -1     '
_cod_original_formula_sum 'C36 H52 P2 Pd2 Si2 '
_cod_database_code 7008980

loop_
_symmetry_equiv_pos_as_xyz
'   +x,   +y,   +z'
'   -x,   -y,   -z'

loop_
_atom_site_label
_atom_site_fract_x
_atom_site_fract_y
_atom_site_fract_z
_atom_site_U_iso_or_equiv
_atom_site_occupancy
_atom_site_refinement_flags
_atom_site_adp_type
_atom_site_calc_flag
_atom_site_calc_attached_atom
Pd(1) 0.12054(5) -0.07102(4) -0.00672(5) 0.0350(1) 1.000 . Uani d ?
P(1) 0.2849(2) -0.2403(1) -0.0071(2) 0.0446(4) 1.000 . Uani d ?
Si(1) 0.0623(2) 0.1371(1) -0.0259(2) 0.0359(4) 1.000 . Uani d ?
C(1) 0.1625(6) 0.2778(5) 0.1429(7) 0.039(1) 1.000 . Uani d ?
C(2) 0.2553(8) 0.2678(6) 0.2918(8) 0.057(2) 1.000 . Uani d ?
C(3) 0.3232(9) 0.3705(8) 0.4219(8) 0.072(2) 1.000 . Uani d ?
C(4) 0.2981(9) 0.4884(7) 0.4052(9) 0.068(2) 1.000 . Uani d ?
C(5) 0.2067(9) 0.5020(6) 0.2601(9) 0.063(2) 1.000 . Uani d ?
C(6) 0.1408(7) 0.3986(5) 0.1301(8) 0.049(2) 1.000 . Uani d ?
C(7) 0.0102(7) 0.1628(5) -0.2237(7) 0.044(2) 1.000 . Uani d ?
C(8) 0.1053(8) 0.2133(6) -0.2538(8) 0.056(2) 1.000 . Uani d ?
C(9) 0.0715(10) 0.2173(7) -0.4060(10) 0.069(3) 1.000 . Uani d ?
C(10) -0.054(1) 0.1719(7) -0.5305(9) 0.077(3) 1.000 . Uani d ?
C(11) -0.1505(9) 0.1240(7) -0.5045(9) 0.074(2) 1.000 . Uani d ?
C(12) -0.1170(8) 0.1191(6) -0.3529(8) 0.057(2) 1.000 . Uani d ?
C(13) 0.4117(9) -0.2453(7) 0.1906(9) 0.076(2) 1.000 . Uani d ?
C(14) 0.491(1) -0.127(1) 0.300(1) 0.106(3) 1.000 . Uani d ?
C(15) 0.3999(8) -0.2453(7) -0.1104(10) 0.067(2) 1.000 . Uani d ?
C(16) 0.503(1) -0.350(2) -0.120(2) 0.164(2) 1.000 . Uani d ?
C(17) 0.2172(8) -0.4007(6) -0.1051(10) 0.066(2) 1.000 . Uani d ?
C(18) 0.1205(9) -0.4300(7) -0.281(1) 0.077(3) 1.000 . Uani d ?
H(1) 0.2727 0.1853 0.3043 0.0678 1.000 . Uiso c ?
H(2) 0.3888 0.3596 0.5248 0.0857 1.000 . Uiso c ?
H(3) 0.3444 0.5610 0.4956 0.0818 1.000 . Uiso c ?
H(4) 0.1876 0.5847 0.2479 0.0737 1.000 . Uiso c ?
H(5) 0.0781 0.4092 0.0269 0.0600 1.000 . Uiso c ?
H(6) 0.1968 0.2463 -0.1651 0.0682 1.000 . Uiso c ?
H(7) 0.1394 0.2519 -0.4241 0.0852 1.000 . Uiso c ?
H(8) -0.0759 0.1736 -0.6372 0.0914 1.000 . Uiso c ?
H(9) -0.2430 0.0930 -0.5931 0.0886 1.000 . Uiso c ?
H(10) -0.1856 0.0840 -0.3359 0.0704 1.000 . Uiso c ?
H(11) 0.3597 -0.2613 0.2445 0.0921 1.000 . Uiso c ?
H(12) 0.4814 -0.3140 0.1798 0.0921 1.000 . Uiso c ?
H(13) 0.5572 -0.1329 0.4019 0.1226 1.000 . Uiso c ?
H(14) 0.5455 -0.1090 0.2501 0.1226 1.000 . Uiso c ?
H(15) 0.4244 -0.0566 0.3158 0.1226 1.000 . Uiso c ?
H(16) 0.3380 -0.2482 -0.2208 0.0820 1.000 . Uiso c ?
H(17) 0.4513 -0.1688 -0.0591 0.0820 1.000 . Uiso c ?
H(18) 0.4560 -0.4292 -0.1736 0.1774 1.000 . Uiso c ?
H(19) 0.5604 -0.3484 -0.1747 0.1774 1.000 . Uiso c ?
H(20) 0.5693 -0.3498 -0.0119 0.1774 1.000 . Uiso c ?
H(21) 0.2965 -0.4612 -0.0951 0.0798 1.000 . Uiso c ?
H(22) 0.1622 -0.4116 -0.0516 0.0798 1.000 . Uiso c ?
H(23) 0.0375 -0.3719 -0.2951 0.0919 1.000 . Uiso c ?
H(24) 0.1719 -0.4210 -0.3386 0.0919 1.000 . Uiso c ?
H(25) 0.0869 -0.5135 -0.3284 0.0919 1.000 . Uiso c ?
H(26) 0.208(9) 0.058(8) -0.037(10) 0.12(2) 1.000 . Uiso d ?

loop_
_atom_site_aniso_label
_atom_site_aniso_U_11
_atom_site_aniso_U_22
_atom_site_aniso_U_33
_atom_site_aniso_U_12
_atom_site_aniso_U_13
_atom_site_aniso_U_23
Pd(1) 0.0404(2) 0.0292(2) 0.0462(2) 0.0022(2) 0.0186(2) 0.0149(2)
P(1) 0.0493(9) 0.0317(7) 0.0545(9) 0.0099(6) 0.0220(7) 0.0189(7)
Si(1) 0.0439(8) 0.0226(7) 0.0462(9) -0.0007(6) 0.0183(7) 0.0154(6)
C(1) 0.042(3) 0.033(3) 0.045(3) -0.005(2) 0.017(3) 0.015(2)
C(2) 0.069(4) 0.049(4) 0.050(4) -0.007(3) 0.016(3) 0.019(3)
C(3) 0.081(5) 0.073(5) 0.044(4) -0.012(4) 0.007(4) 0.015(4)
C(4) 0.081(5) 0.052(4) 0.062(5) -0.029(4) 0.030(4) -0.008(3)
C(5) 0.090(5) 0.035(3) 0.066(5) -0.019(3) 0.034(4) 0.008(3)
C(6) 0.065(4) 0.030(3) 0.056(4) -0.009(3) 0.021(3) 0.016(3)
C(7) 0.064(4) 0.024(3) 0.047(3) -0.001(3) 0.024(3) 0.011(2)
C(8) 0.079(5) 0.043(3) 0.058(4) -0.006(3) 0.035(4) 0.018(3)
C(9) 0.112(7) 0.053(4) 0.070(5) 0.001(4) 0.053(5) 0.029(4)
C(10) 0.126(8) 0.056(4) 0.053(4) 0.010(5) 0.037(5) 0.026(4)
C(11) 0.089(6) 0.059(4) 0.051(4) -0.001(4) 0.009(4) 0.017(4)
C(12) 0.071(4) 0.042(3) 0.052(4) -0.004(3) 0.016(3) 0.017(3)
C(13) 0.076(5) 0.069(5) 0.066(5) 0.024(4) 0.018(4) 0.028(4)
C(14) 0.079(6) 0.112(8) 0.076(6) -0.002(5) -0.003(5) 0.015(6)
C(15) 0.063(4) 0.059(4) 0.093(6) 0.014(3) 0.046(4) 0.028(4)
C(16) 0.13(1) 0.19(1) 0.19(2) 0.01(1) 0.09(1) 0.06(1)
C(17) 0.082(5) 0.031(3) 0.094(6) 0.007(3) 0.042(5) 0.024(3)
C(18) 0.093(6) 0.050(4) 0.086(6) -0.018(4) 0.048(5) -0.004(4)

loop_
_atom_type_symbol
_atom_type_oxidation_number
_atom_type_number_in_cell
_atom_type_scat_dispersion_real
_atom_type_scat_dispersion_imag
C 0 36 0.003 0.002
H 0 52 0.000 0.000
Si 0 2 0.082 0.070
P 0 2 0.102 0.094
Pd 0 2 -0.999 1.007

loop_
_geom_angle_atom_site_label_1
_geom_angle_atom_site_label_2
_geom_angle_atom_site_label_3
_geom_angle
_geom_angle_site_symmetry_1
_geom_angle_site_symmetry_2
_geom_angle_site_symmetry_3
_geom_angle_publ_flag
Pd(1) Pd(1) P(1) 159.51(5) . . . yes
Pd(1) Pd(1) Si(1) 54.08(4) . . . yes
Pd(1) Pd(1) Si(1) 56.32(6) . . . yes
P(1) Pd(1) Si(1) 146.41(6) . . . no
P(1) Pd(1) Si(1) 103.19(8) . . . no
Si(1) Pd(1) Si(1) 110.40(5) . . . yes
Pd(1) P(1) C(13) 115.3(3) . . . no
Pd(1) P(1) C(15) 112.7(2) . . . no
Pd(1) P(1) C(17) 118.9(3) . . . no
C(13) P(1) C(15) 104.4(4) . . . no
C(13) P(1) C(17) 101.6(4) . . . no
C(15) P(1) C(17) 102.1(3) . . . no
Pd(1) Si(1) Pd(1) 69.60(5) . . . yes
Pd(1) Si(1) C(1) 121.5(2) . . . yes
Pd(1) Si(1) C(7) 120.6(2) . . . yes
Pd(1) Si(1) H(26) 57.(2) . . . yes
Pd(1) Si(1) C(1) 115.7(2) . . . yes
Pd(1) Si(1) C(7) 116.1(2) . . . yes
Pd(1) Si(1) H(26) 126.(2) . . . yes
C(1) Si(1) C(7) 108.5(2) . . . yes
C(1) Si(1) H(26) 93.(2) . . . no
C(7) Si(1) H(26) 91.(2) . . . no
Si(1) C(1) C(2) 120.6(4) . . . no
Si(1) C(1) C(6) 123.1(4) . . . no
C(2) C(1) C(6) 116.2(5) . . . no
C(1) C(2) C(3) 122.4(6) . . . no
C(1) C(2) H(1) 118.1 . . . no
C(3) C(2) H(1) 119.5 . . . no
C(2) C(3) C(4) 119.8(7) . . . no
C(2) C(3) H(2) 120.0 . . . no
C(4) C(3) H(2) 120.2 . . . no
C(3) C(4) C(5) 119.5(6) . . . no
C(3) C(4) H(3) 120.4 . . . no
C(5) C(4) H(3) 120.0 . . . no
C(4) C(5) C(6) 120.4(6) . . . no
C(4) (5) H(4) 119.9 . . . no
C(6) C(5) H(4) 109.7 . . . no
C(1) C(6) C(5) 121.7(6) . . . no
C(1) C(6) H(5) 118.7 . . . no
C(5) C(6) H(5) 119.6 . . . no
Si(1) C(7) C(8) 122.1(5) . . . no
Si(1) C(7) C(12) 121.2(5) . . . no
C(8) C(7) C(12) 116.2(6) . . . no
C(7) C(8) C(9) 121.0(7) . . . no
C(7) C(8) H(6) 119.1 . . . no
C(9) C(8) H(6) 119.9 . . . no
C(8) C(9) C(10) 120.9(7) . . . no
C(8) C(9) H(7) 119.5 . . . no
C(10) C(9) H(7) 119.6 . . . no
C(9) C(10) C(11) 119.5(7) . . . no
C(9) C(10) H(8) 120.3 . . . no
C(11) C(10) H(8) 120.2 . . . no
C(10) C(11) C(12) 119.8(7) . . . no
C(10) C(11) H(9) 120.2 . . . no
C(12) C(11) H(9) 120.0 . . . no
C(7) C(12) C(11) 122.5(7) . . . no
C(7) C(12) H(10) 118.3 . . . no
C(11) C(12) H(10) 119.2 . . . no
P(1) C(13) C(14) 114.5(6) . . . no
P(1) C(13) H(11) 109.2 . . . no
P(1) C(13) H(12) 109.9 . . . no
C(14) C(13) H(11) 107.4 . . . no
C(14) C(13) H(12) 108.5 . . . no
H(11) C(13) H(12) 107.0 . . . no
C(13) C(14) H(13) 112.1 . . . no
C(13) C(14) H(14) 109.3 . . . no
C(13) C(14) H(15) 110.3 . . . no
H(13) C(14) H(14) 108.4 . . . no
H(13) C(14) H(15) 108.9 . . . no
H(14) C(14) H(15) 107.6 . . . no
P(1) C(15) C(16) 116.2(8) . . . no
P(1) C(15) H(16) 108.6 . . . no
P(1) C(15) H(17) 109.4 . . . no
C(16) C(15) H(16) 107.1 . . . no
C(16) C(15) H(17) 108.3 . . . no
H(16) C(15) H(17) 106.8 . . . no
C(15) C(16) H(18) 111.1 . . . no
C(15) C(16) H(19) 112.9 . . . no
C(15) C(16) H(20) 110.1 . . . no
H(18) C(16) H(19) 108.0 . . . no
H(18) C(16) H(20) 106.9 . . . no
H(19) C(16) H(20) 107.6 . . . no
P(1) C(17) C(18) 113.8(5) . . . no
P(1) C(17) H(21) 110.0 . . . no
P(1) C(17) H(22) 109.2 . . . no
C(18) C(17) H(21) 108.2 . . . no
C(18) C(17) H(22) 107.6 . . . no
H(21) C(17) H(22) 107.9 . . . no
C(17) C(18) H(23) 110. . . . no
C(17) C(18) H(24) 110.0 . . . no
C(17) C(18) H(25) 111.9 . . . no
H(23) C(18) H(24) 107.7 . . . no
H(23) C(18) H(25) 108.3 . . . no
H(24) C(18) H(25) 108.6 . . . no

loop_
_geom_bond_atom_site_label_1
_geom_bond_atom_site_label_2
_geom_bond_distance
_geom_bond_site_symmetry_1
_geom_bond_site_symmetry_2
_geom_bond_publ_flag
Pd(1) Pd(1) 2.699(2) . . yes
Pd(1) P(1) 2.301(2) . . yes
Pd(1) Si(1) 2.396(2) . . yes
Pd(1) Si(1) 2.332(2) . . yes
Pd(1) H(26) 2.04(6) . . yes
P(1) C(13) 1.811(8) . . no
P(1) C(15) 1.832(7) . . no
P(1) C(17) 1.838(7) . . no
Si(1) C(1) 1.883(6) . . no
Si(1) C(7) 1.883(6) . . no
Si(1) H(26) 1.60(8) . . yes
C(1) C(2) 1.380(8) . . no
C(1) C(6) 1.401(7) . . no
C(2) C(3) 1.381(9) . . no
C(2) H(1) 0.97 . . no
C(3) C(4) 1.38(1) . . no
C(3) H(2) 0.97 . . no
C(4) C(5) 1.36(1) . . no
C(4) H(3) 0.97 . . no
C(5) C(6) 1.380(9) . . no
C(5) H(4) 0.97 . . no
C(6) H(5) 0.97 . . no
C(7) C(8) 1.403(8) . . no
C(7) C(12) 1.376(9) . . no
C(8) C(9) 1.383(9) . . no
C(8) H(6) 0.98 . . no
C(9) C(10) 1.35(1) . . no
C(9) H(7) 0.97 . . no
C(10) C(11) 1.37(1) . . no
C(10) H(8) 0.97 . . no
C(11) C(12) 1.383(10) . . no
C(11) H(9) 0.98 . . no
C(12) H(10) 0.97 . . no
C(13) C(14) 1.50(1) . . no
C(13) H(11) 0.97 . . no
C(13) H(12) 0.96 . . no
C(14) H(13) 0.95 . . no
C(14) H(14) 0.96 . . no
C(14) H(15) 0.96 . . no
C(15) C(16) 1.44(2) . . no
C(15) H(16) 0.97 . . no
C(15) H(17) 0.96 . . no
C(16) H(18) 0.96 . . no
C(16) H(19) 0.95 . . no
C(16) H(20) 0.97 . . no
C(17) C(18) 1.50(1) . . no
C(17) H(21) 0.95 . . no
C(17) H(22) 0.97 . . no
C(18) H(23) 0.96 . . no
C(18) H(24) 0.96 . . no
C(18) H(25) 0.95 . . no
